data_1536445
loop_
_publ_author_name
'Dinnebier, R.E.'
'Hanson, J.C.'
'Jansen, M.'
'Vensky, S.'

_publ_section_title
;
 Crystal structures and topochemical aspects of the high-temperature
 phases and decomposition products of the alkali-metal oxalates M2 [C2 O4]
 (M = K, Rb, Cs)
;
_journal_name_full 'Chemistry - A European Journal'
_journal_page_first 1119
_journal_page_last 1129
_journal_volume 11
_journal_year 2005
_chemical_formula_sum 'C O3 Rb2'
_chemical_name_systematic 'Rb2 (C O3)'
_space_group_IT_number 62
_symmetry_space_group_name_Hall '-P 2ac 2n'
_symmetry_space_group_name_H-M 'P n m a'
_cell_angle_alpha 90
_cell_angle_beta 90
_cell_angle_gamma 90
_cell_formula_units_Z 4
_cell_length_a 7.684
_cell_length_b 5.8912
_cell_length_c 10.1437
_cell_volume 459.185
_citation_journal_id_ASTM CEUJED
_cod_data_source_file Dinnebier_CEUJED_2005_1636.cif
_cod_data_source_block C1O3Rb2
_cod_original_cell_volume 459.1848
_cod_original_formula_sum 'C1 O3 Rb2'
_cod_database_code 1536445

loop_
_symmetry_equiv_pos_as_xyz
x,y,z
-x+1/2,-y,z+1/2
x+1/2,-y+1/2,-z+1/2
-x,y+1/2,-z
-x,-y,-z
x-1/2,y,-z-1/2
-x-1/2,y-1/2,z-1/2
x,-y-1/2,z

loop_
_atom_site_label
_atom_site_type_symbol
_atom_site_fract_x
_atom_site_fract_y
_atom_site_fract_z
_atom_site_occupancy
_atom_site_U_iso_or_equiv
Rb2 Rb+1 0.0163 0.25 0.7264 1 0.0
C1 C+4 0.2521 0.25 0.4141 1 0.0
Rb1 Rb+1 0.2046 0.25 0.0851 1 0.0
O2 O-2 0.2133 0.4382 0.3583 1 0.0
O1 O-2 0.3298 0.25 0.5257 1 0.0
